data_4030469
loop_
_publ_author_name
'Martinand-Lurin, Elodie'
'Gruber, Raymond'
'Retailleau, Pascal'
'Fleurat-Lessard, Paul'
'Dauban, Philippe'

_publ_section_title
;
 Studies on the formal [3 + 2] cycloaddition of aziridines with alkenes
 for the synthesis of 1-azaspiroalkanes.
;
_journal_issue 3
_journal_name_full 'The Journal of organic chemistry'
_journal_page_first 1414
_journal_page_last 1426
_journal_paper_doi 10.1021/jo502333j
_journal_volume 80
_journal_year 2015
_chemical_formula_moiety 'C20 H22 N2 O4 S'
_chemical_formula_sum 'C20 H22 N2 O4 S'
_chemical_formula_weight 386.45
_chemical_name_systematic
;
 ?
;
_space_group_crystal_system monoclinic
_space_group_IT_number 14
_space_group_name_Hall '-P 2ybc'
_space_group_name_H-M_alt 'P 1 21/c 1'
_symmetry_space_group_name_Hall '-P 2ybc'
_symmetry_space_group_name_H-M 'P 1 21/c 1'
_atom_sites_solution_hydrogens geom
_atom_sites_solution_primary direct
_atom_sites_solution_secondary difmap
_audit_creation_method SHELXL-2012
_cell_angle_alpha 90
_cell_angle_beta 94.000(4)
_cell_angle_gamma 90
_cell_formula_units_Z 4
_cell_length_a 14.712(2)
_cell_length_b 11.439(2)
_cell_length_c 11.175(3)
_cell_measurement_reflns_used 4273
_cell_measurement_temperature 293(2)
_cell_measurement_theta_max 27.485
_cell_measurement_theta_min 0.407
_cell_volume 1876.1(7)
_computing_structure_refinement 'SHELXL-2012 (Sheldrick, 2012)'
_diffrn_ambient_temperature 293(2)
_diffrn_measured_fraction_theta_full 0.992
_diffrn_measured_fraction_theta_max 0.991
_diffrn_radiation_type MoK\a
_diffrn_radiation_wavelength 0.71073
_diffrn_reflns_av_R_equivalents 0.0238
_diffrn_reflns_av_unetI/netI 0.0336
_diffrn_reflns_Laue_measured_fraction_full 0.992
_diffrn_reflns_Laue_measured_fraction_max 0.991
_diffrn_reflns_limit_h_max 19
_diffrn_reflns_limit_h_min -19
_diffrn_reflns_limit_k_max 13
_diffrn_reflns_limit_k_min -14
_diffrn_reflns_limit_l_max 14
_diffrn_reflns_limit_l_min -14
_diffrn_reflns_number 22412
_diffrn_reflns_point_group_measured_fraction_full 0.992
_diffrn_reflns_point_group_measured_fraction_max 0.991
_diffrn_reflns_theta_full 25.242
_diffrn_reflns_theta_max 27.536
_diffrn_reflns_theta_min 2.965
_exptl_absorpt_coefficient_mu 0.201
_exptl_absorpt_correction_T_max 0.94
_exptl_absorpt_correction_T_min 0.89
_exptl_absorpt_correction_type multi-scan
_exptl_absorpt_process_details 'Scalepack(Otwinosvski and Minor, 1996)'
_exptl_crystal_colour colorless
_exptl_crystal_density_diffrn 1.368
_exptl_crystal_description prism
_exptl_crystal_F_000 816
_exptl_crystal_size_max 0.550
_exptl_crystal_size_mid 0.450
_exptl_crystal_size_min 0.290
_refine_diff_density_max 0.309
_refine_diff_density_min -0.339
_refine_diff_density_rms 0.038
_refine_ls_extinction_coef 0.020(5)
_refine_ls_extinction_expression Fc^*^=kFc[1+0.001xFc^2^\l^3^/sin(2\q)]^-1/4^
_refine_ls_extinction_method SHELXL
_refine_ls_goodness_of_fit_ref 1.032
_refine_ls_hydrogen_treatment constr
_refine_ls_matrix_type full
_refine_ls_number_parameters 296
_refine_ls_number_reflns 4284
_refine_ls_number_restraints 283
_refine_ls_restrained_S_all 1.019
_refine_ls_R_factor_all 0.0740
_refine_ls_R_factor_gt 0.0486
_refine_ls_shift/su_max 0.001
_refine_ls_shift/su_mean 0.000
_refine_ls_structure_factor_coef Fsqd
_refine_ls_weighting_details
;
 w=1/[\s^2^(Fo^2^)+(0.0726P)^2^+0.4109P]
 where P=(Fo^2^+2Fc^2^)/3
;
_refine_ls_weighting_scheme calc
_refine_ls_wR_factor_gt 0.1255
_refine_ls_wR_factor_ref 0.1417
_reflns_Friedel_coverage 0.000
_reflns_number_gt 3041
_reflns_number_total 4292
_reflns_threshold_expression 'I > 2\s(I)'
_cod_data_source_file jo502333j_si_003.cif
_cod_data_source_block compound_2c
_cod_depositor_comments 'Adding full bibliography for 4030461--4030470.cif.'
_cod_database_code 4030469
_shelx_space_group_comment
;
The symmetry employed for this shelxl refinement is uniquely defined
by the following loop, which should always be used as a source of
symmetry information in preference to the above space-group names.
They are only intended as comments.
;
_shelx_estimated_absorpt_t_min 0.980
_shelx_estimated_absorpt_t_max 0.980
_shelxl_version_number 2012-9

loop_
_space_group_symop_operation_xyz
'x, y, z'
'-x, y+1/2, -z+1/2'
'-x, -y, -z'
'x, -y-1/2, z-1/2'

loop_
_atom_site_label
_atom_site_type_symbol
_atom_site_fract_x
_atom_site_fract_y
_atom_site_fract_z
_atom_site_U_iso_or_equiv
_atom_site_adp_type
_atom_site_occupancy
_atom_site_site_symmetry_order
_atom_site_calc_flag
_atom_site_refinement_flags_posn
_atom_site_refinement_flags_adp
_atom_site_refinement_flags_occupancy
_atom_site_disorder_assembly
_atom_site_disorder_group
S1 S 0.34145(3) 0.11425(4) 0.59110(4) 0.05331(19) Uani 1 1 d . . . . .
O1 O 0.38653(10) 0.06733(14) 0.49217(12) 0.0707(4) Uani 1 1 d . . . . .
O2 O 0.30390(10) 0.22929(12) 0.58307(14) 0.0683(4) Uani 1 1 d . . . . .
O3 O 0.61608(16) 0.1877(2) 1.0792(2) 0.1179(8) Uani 1 1 d . . . . .
O4 O 0.66314(13) 0.0199(2) 1.0263(2) 0.1058(7) Uani 1 1 d . . . . .
N1 N 0.61455(13) 0.1049(2) 1.0113(2) 0.0757(6) Uani 1 1 d . . . . .
C1 C 0.17382(11) 0.05250(16) 0.67278(16) 0.0473(4) Uani 1 1 d . . . . .
C2 C 0.10660(15) 0.1163(2) 0.5850(2) 0.0670(6) Uani 1 1 d . . . . .
H2A H 0.0768 0.0621 0.5283 0.080 Uiso 1 1 calc R U . . .
H2B H 0.1373 0.1760 0.5412 0.080 Uiso 1 1 calc R U . . .
C3 C 0.03783(15) 0.1712(2) 0.6648(2) 0.0793(7) Uani 1 1 d . . . . .
H3A H 0.0244 0.2509 0.6397 0.095 Uiso 1 1 calc R U . . .
H3B H -0.0185 0.1268 0.6596 0.095 Uiso 1 1 calc R U . . .
C4 C 0.08061(15) 0.1694(2) 0.7916(2) 0.0734(6) Uani 1 1 d . . . . .
H4A H 0.0493 0.1142 0.8401 0.088 Uiso 1 1 calc R U . . .
H4B H 0.0777 0.2463 0.8277 0.088 Uiso 1 1 calc R U . . .
C5 C 0.17940(13) 0.13245(17) 0.78209(18) 0.0557(5) Uani 1 1 d . . . . .
H5A H 0.2180 0.1995 0.7699 0.067 Uiso 1 1 calc R U . . .
H5B H 0.2026 0.0909 0.8535 0.067 Uiso 1 1 calc R U . . .
N2 N 0.26238(10) 0.02368(13) 0.61994(13) 0.0500(4) Uani 1 1 d . . . . .
C7 C 0.27951(12) -0.10251(16) 0.61622(18) 0.0519(4) Uani 1 1 d D U . . .
H71 H 0.3176 -0.1279 0.6858 0.062 Uiso 0.8 1 calc R U P A 1
H72 H 0.3083 -0.1243 0.5440 0.062 Uiso 0.8 1 calc R U P A 1
H73 H 0.3420 -0.1193 0.6443 0.062 Uiso 0.2 1 calc R U P A 2
H74 H 0.2693 -0.1314 0.5348 0.062 Uiso 0.2 1 calc R U P A 2
C9 C 0.14060(13) -0.07065(17) 0.70274(19) 0.0587(5) Uani 1 1 d D U . . .
H91 H 0.1592 -0.0906 0.7852 0.070 Uiso 0.8 1 calc R U P B 1
H92 H 0.0747 -0.0750 0.6919 0.070 Uiso 0.8 1 calc R U P B 1
H93 H 0.1189 -0.0704 0.7827 0.070 Uiso 0.2 1 calc R U P B 2
H94 H 0.0899 -0.0917 0.6467 0.070 Uiso 0.2 1 calc R U P B 2
C10 C 0.42370(12) 0.11282(15) 0.71468(17) 0.0485(4) Uani 1 1 d . . . . .
C11 C 0.42225(13) 0.19838(17) 0.80192(19) 0.0580(5) Uani 1 1 d . . . . .
H11 H 0.3783 0.2569 0.7957 0.070 Uiso 1 1 calc R U . . .
C12 C 0.48597(14) 0.19659(18) 0.89793(19) 0.0612(5) Uani 1 1 d . . . . .
H12 H 0.4865 0.2544 0.9565 0.073 Uiso 1 1 calc R U . . .
C13 C 0.54874(12) 0.10795(18) 0.90574(19) 0.0568(5) Uani 1 1 d . . . . .
C14 C 0.55193(14) 0.02159(19) 0.8208(2) 0.0669(6) Uani 1 1 d . . . . .
H14 H 0.5952 -0.0376 0.8288 0.080 Uiso 1 1 calc R U . . .
C15 C 0.48931(13) 0.02499(19) 0.7234(2) 0.0620(5) Uani 1 1 d . . . . .
H15 H 0.4908 -0.0313 0.6635 0.074 Uiso 1 1 calc R U . . .
C8 C 0.18408(13) -0.15356(19) 0.6169(2) 0.0458(5) Uani 0.8 1 d D U P C 1
H8 H 0.1534 -0.1439 0.5368 0.055 Uiso 0.8 1 calc R U P C 1
C16 C 0.1802(5) -0.2827(3) 0.6518(6) 0.0545(12) Uani 0.8 1 d D U P C 1
C17 C 0.2180(4) -0.3339(5) 0.7560(5) 0.0624(14) Uani 0.8 1 d . U P C 1
H17 H 0.2464 -0.2872 0.8157 0.075 Uiso 0.8 1 calc R U P C 1
C18 C 0.2141(5) -0.4519(6) 0.7723(6) 0.0772(17) Uani 0.8 1 d . U P C 1
H18 H 0.2404 -0.4851 0.8424 0.093 Uiso 0.8 1 calc R U P C 1
C19 C 0.1722(6) -0.5210(5) 0.6867(8) 0.0803(18) Uani 0.8 1 d . U P C 1
H19 H 0.1696 -0.6014 0.6987 0.096 Uiso 0.8 1 calc R U P C 1
C20 C 0.1345(5) -0.4744(6) 0.5847(7) 0.0776(17) Uani 0.8 1 d . U P C 1
H20 H 0.1053 -0.5222 0.5267 0.093 Uiso 0.8 1 calc R U P C 1
C21 C 0.1392(5) -0.3562(6) 0.5663(6) 0.0668(14) Uani 0.8 1 d . U P C 1
H21 H 0.1143 -0.3249 0.4946 0.080 Uiso 0.8 1 calc R U P C 1
C8B C 0.2144(5) -0.1602(7) 0.6969(11) 0.079(3) Uani 0.2 1 d D U P C 2
H8B H 0.2445 -0.1723 0.7769 0.094 Uiso 0.2 1 calc R U P C 2
C16B C 0.184(2) -0.2789(14) 0.642(2) 0.055(4) Uani 0.2 1 d DG U P C 2
C17B C 0.2345(18) -0.318(2) 0.744(2) 0.056(4) Uani 0.2 1 d G U P C 2
H17B H 0.2726 -0.2670 0.7882 0.068 Uiso 0.2 1 calc R U P C 2
C18B C 0.228(2) -0.434(2) 0.779(2) 0.067(4) Uani 0.2 1 d G U P C 2
H18B H 0.2614 -0.4604 0.8478 0.080 Uiso 0.2 1 calc R U P C 2
C19B C 0.171(2) -0.5107(16) 0.713(2) 0.066(5) Uani 0.2 1 d G U P C 2
H19B H 0.1664 -0.5882 0.7370 0.080 Uiso 0.2 1 calc R U P C 2
C20B C 0.1207(17) -0.4714(17) 0.611(2) 0.062(5) Uani 0.2 1 d G U P C 2
H20B H 0.0826 -0.5226 0.5666 0.074 Uiso 0.2 1 calc R U P C 2
C21B C 0.1274(19) -0.3555(18) 0.575(2) 0.060(4) Uani 0.2 1 d G U P C 2
H21B H 0.0938 -0.3292 0.5070 0.073 Uiso 0.2 1 calc R U P C 2

loop_
_atom_site_aniso_label
_atom_site_aniso_U_11
_atom_site_aniso_U_22
_atom_site_aniso_U_33
_atom_site_aniso_U_23
_atom_site_aniso_U_13
_atom_site_aniso_U_12
S1 0.0567(3) 0.0544(3) 0.0501(3) 0.00457(19) 0.0131(2) -0.0103(2)
O1 0.0777(9) 0.0855(11) 0.0519(8) -0.0069(7) 0.0260(7) -0.0211(8)
O2 0.0754(9) 0.0518(8) 0.0778(10) 0.0182(7) 0.0056(7) -0.0056(7)
O3 0.1246(17) 0.1099(17) 0.1114(16) -0.0176(13) -0.0467(13) -0.0236(13)
O4 0.0742(11) 0.1206(17) 0.1191(16) 0.0230(13) -0.0178(11) 0.0114(12)
N1 0.0554(11) 0.0857(15) 0.0845(14) 0.0112(11) -0.0054(9) -0.0205(10)
C1 0.0416(9) 0.0493(10) 0.0513(10) 0.0062(7) 0.0060(7) 0.0008(7)
C2 0.0598(12) 0.0741(14) 0.0649(13) 0.0135(10) -0.0106(10) 0.0022(10)
C3 0.0560(12) 0.0788(16) 0.1018(19) 0.0075(13) -0.0053(12) 0.0164(11)
C4 0.0600(12) 0.0785(16) 0.0830(16) 0.0000(12) 0.0135(11) 0.0139(11)
C5 0.0560(11) 0.0567(11) 0.0546(11) 0.0014(8) 0.0051(8) 0.0077(9)
N2 0.0480(8) 0.0467(9) 0.0567(9) 0.0034(6) 0.0128(7) -0.0038(6)
C7 0.0504(10) 0.0482(10) 0.0583(11) 0.0019(8) 0.0111(8) -0.0025(8)
C9 0.0543(11) 0.0518(11) 0.0719(13) 0.0042(9) 0.0182(9) -0.0044(9)
C10 0.0454(9) 0.0454(10) 0.0565(10) -0.0030(7) 0.0160(8) -0.0062(7)
C11 0.0515(10) 0.0488(11) 0.0742(13) -0.0110(9) 0.0091(9) 0.0022(8)
C12 0.0556(11) 0.0588(12) 0.0697(13) -0.0186(10) 0.0078(9) -0.0061(9)
C13 0.0431(9) 0.0593(12) 0.0684(13) 0.0007(9) 0.0073(8) -0.0107(8)
C14 0.0495(11) 0.0604(13) 0.0913(16) -0.0106(11) 0.0077(10) 0.0066(9)
C15 0.0544(11) 0.0591(12) 0.0738(13) -0.0186(10) 0.0139(10) 0.0026(9)
C8 0.0454(11) 0.0498(12) 0.0413(11) 0.0055(9) -0.0035(9) -0.0025(9)
C16 0.048(2) 0.0431(17) 0.074(3) 0.0060(16) 0.015(2) 0.0008(16)
C17 0.065(3) 0.061(3) 0.060(2) -0.0043(19) -0.007(2) -0.0151(18)
C18 0.082(3) 0.067(3) 0.080(3) 0.023(3) -0.008(2) 0.002(2)
C19 0.091(3) 0.044(2) 0.107(5) -0.009(2) 0.023(3) 0.0016(19)
C20 0.083(3) 0.076(2) 0.075(3) -0.033(2) 0.019(2) -0.016(2)
C21 0.065(3) 0.084(2) 0.052(2) 0.0001(18) 0.0064(19) -0.002(2)
C8B 0.067(6) 0.067(5) 0.102(8) 0.013(5) 0.009(6) -0.009(5)
C16B 0.044(8) 0.072(7) 0.050(7) 0.004(6) 0.005(6) -0.010(6)
C17B 0.056(8) 0.052(6) 0.062(7) 0.011(5) 0.010(5) -0.019(6)
C18B 0.084(10) 0.059(7) 0.057(8) -0.004(6) -0.003(7) -0.006(8)
C19B 0.100(10) 0.042(7) 0.058(8) 0.003(6) 0.011(7) 0.002(7)
C20B 0.061(8) 0.063(6) 0.063(9) -0.023(6) 0.005(7) -0.003(6)
C21B 0.034(6) 0.083(7) 0.062(9) 0.009(6) -0.008(7) 0.009(6)

loop_
_atom_type_symbol
_atom_type_description
_atom_type_scat_dispersion_real
_atom_type_scat_dispersion_imag
_atom_type_scat_source
C C 0.0033 0.0016 'International Tables Vol C Tables 4.2.6.8 and 6.1.1.4'
H H 0.0000 0.0000 'International Tables Vol C Tables 4.2.6.8 and 6.1.1.4'
O O 0.0106 0.0060 'International Tables Vol C Tables 4.2.6.8 and 6.1.1.4'
S S 0.1246 0.1234 'International Tables Vol C Tables 4.2.6.8 and 6.1.1.4'
N N 0.0061 0.0033 'International Tables Vol C Tables 4.2.6.8 and 6.1.1.4'

loop_
_geom_angle_atom_site_label_1
_geom_angle_atom_site_label_2
_geom_angle_atom_site_label_3
_geom_angle
O2 S1 O1 119.65(10)
O2 S1 N2 108.94(9)
O1 S1 N2 107.08(9)
O2 S1 C10 107.32(9)
O1 S1 C10 105.68(9)
N2 S1 C10 107.60(8)
O4 N1 O3 123.8(2)
O4 N1 C13 118.5(2)
O3 N1 C13 117.7(2)
N2 C1 C5 116.53(15)
N2 C1 C2 113.09(15)
C5 C1 C2 102.93(16)
N2 C1 C9 100.49(14)
C5 C1 C9 112.09(15)
C2 C1 C9 112.12(16)
C1 C2 C3 104.31(17)
C1 C2 H2A 110.9
C3 C2 H2A 110.9
C1 C2 H2B 110.9
C3 C2 H2B 110.9
H2A C2 H2B 108.9
C4 C3 C2 106.97(17)
C4 C3 H3A 110.3
C2 C3 H3A 110.3
C4 C3 H3B 110.3
C2 C3 H3B 110.3
H3A C3 H3B 108.6
C3 C4 C5 106.00(18)
C3 C4 H4A 110.5
C5 C4 H4A 110.5
C3 C4 H4B 110.5
C5 C4 H4B 110.5
H4A C4 H4B 108.7
C1 C5 C4 102.94(16)
C1 C5 H5A 111.2
C4 C5 H5A 111.2
C1 C5 H5B 111.2
C4 C5 H5B 111.2
H5A C5 H5B 109.1
C7 N2 C1 112.47(13)
C7 N2 S1 120.05(12)
C1 N2 S1 126.61(12)
N2 C7 C8B 107.2(3)
N2 C7 C8 102.55(15)
N2 C7 H71 111.3
C8 C7 H71 111.3
N2 C7 H72 111.3
C8 C7 H72 111.3
H71 C7 H72 109.2
N2 C7 H73 110.3
C8B C7 H73 110.3
N2 C7 H74 110.3
C8B C7 H74 110.3
H73 C7 H74 108.5
C8B C9 C1 112.1(3)
C8 C9 C1 106.27(15)
C8 C9 H91 110.5
C1 C9 H91 110.5
C8 C9 H92 110.5
C1 C9 H92 110.5
H91 C9 H92 108.7
C8B C9 H93 109.2
C1 C9 H93 109.2
C8B C9 H94 109.2
C1 C9 H94 109.2
H93 C9 H94 107.9
C11 C10 C15 120.43(19)
C11 C10 S1 119.99(15)
C15 C10 S1 119.58(14)
C12 C11 C10 119.77(19)
C12 C11 H11 120.1
C10 C11 H11 120.1
C13 C12 C11 118.72(18)
C13 C12 H12 120.6
C11 C12 H12 120.6
C12 C13 C14 122.9(2)
C12 C13 N1 118.1(2)
C14 C13 N1 119.0(2)
C13 C14 C15 118.23(19)
C13 C14 H14 120.9
C15 C14 H14 120.9
C14 C15 C10 119.88(18)
C14 C15 H15 120.1
C10 C15 H15 120.1
C7 C8 C9 101.11(16)
C7 C8 C16 115.0(3)
C9 C8 C16 114.6(3)
C7 C8 H8 108.6
C9 C8 H8 108.6
C16 C8 H8 108.6
C21 C16 C17 117.1(3)
C21 C16 C8 115.7(5)
C17 C16 C8 127.0(4)
C18 C17 C16 120.8(3)
C18 C17 H17 119.6
C16 C17 H17 119.6
C19 C18 C17 120.3(3)
C19 C18 H18 119.8
C17 C18 H18 119.8
C20 C19 C18 120.5(4)
C20 C19 H19 119.8
C18 C19 H19 119.8
C19 C20 C21 119.8(3)
C19 C20 H20 120.1
C21 C20 H20 120.1
C20 C21 C16 121.5(3)
C20 C21 H21 119.3
C16 C21 H21 119.3
C9 C8B C7 102.6(3)
C9 C8B C16B 115.5(13)
C7 C8B C16B 108.8(13)
C9 C8B C17B 137.6(9)
C7 C8B C17B 119.1(9)
C16B C8B C17B 46.2(6)
C9 C8B H8B 109.9
C7 C8B H8B 109.9
C16B C8B H8B 109.9
C17B C8B H8B 64.0
C17B C16B C21B 120.0
C17B C16B C8B 80.5(14)
C21B C16B C8B 155.9(16)
C18B C17B C16B 120.0
C18B C17B C8B 166.9(15)
C16B C17B C8B 53.3(10)
C18B C17B H17B 120.0
C16B C17B H17B 120.0
C8B C17B H17B 67.9
C19B C18B C17B 120.0
C19B C18B H18B 120.0
C17B C18B H18B 120.0
C18B C19B C20B 120.0
C18B C19B H19B 120.0
C20B C19B H19B 120.0
C21B C20B C19B 120.0
C21B C20B H20B 120.0
C19B C20B H20B 120.0
C20B C21B C16B 120.0
C20B C21B H21B 120.0
C16B C21B H21B 120.0

loop_
_geom_bond_atom_site_label_1
_geom_bond_atom_site_label_2
_geom_bond_distance
S1 O2 1.4276(16)
S1 O1 1.4326(15)
S1 N2 1.6070(15)
S1 C10 1.772(2)
O3 N1 1.213(3)
O4 N1 1.211(3)
N1 C13 1.474(3)
C1 N2 1.504(2)
C1 C5 1.524(3)
C1 C2 1.529(3)
C1 C9 1.536(3)
C2 C3 1.529(3)
C2 H2A 0.9700
C2 H2B 0.9700
C3 C4 1.510(3)
C3 H3A 0.9700
C3 H3B 0.9700
C4 C5 1.524(3)
C4 H4A 0.9700
C4 H4B 0.9700
C5 H5A 0.9700
C5 H5B 0.9700
N2 C7 1.466(2)
C7 C8B 1.512(4)
C7 C8 1.521(2)
C7 H71 0.9700
C7 H72 0.9700
C7 H73 0.9700
C7 H74 0.9700
C9 C8B 1.497(4)
C9 C8 1.521(3)
C9 H91 0.9700
C9 H92 0.9700
C9 H93 0.9700
C9 H94 0.9700
C10 C11 1.383(3)
C10 C15 1.392(3)
C11 C12 1.375(3)
C11 H11 0.9300
C12 C13 1.370(3)
C12 H12 0.9300
C13 C14 1.373(3)
C14 C15 1.377(3)
C14 H14 0.9300
C15 H15 0.9300
C8 C16 1.530(4)
C8 H8 0.9800
C16 C21 1.379(4)
C16 C17 1.385(4)
C17 C18 1.364(5)
C17 H17 0.9300
C18 C19 1.356(6)
C18 H18 0.9300
C19 C20 1.343(6)
C19 H19 0.9300
C20 C21 1.370(5)
C20 H20 0.9300
C21 H21 0.9300
C8B C16B 1.543(16)
C8B C17B 1.90(3)
C8B H8B 0.9800
C16B C17B 1.3900
C16B C21B 1.3900
C17B C18B 1.3900
C17B H17B 0.9300
C18B C19B 1.3900
C18B H18B 0.9300
C19B C20B 1.3900
C19B H19B 0.9300
C20B C21B 1.3900
C20B H20B 0.9300
C21B H21B 0.9300

loop_
_geom_torsion_atom_site_label_1
_geom_torsion_atom_site_label_2
_geom_torsion_atom_site_label_3
_geom_torsion_atom_site_label_4
_geom_torsion
N2 C1 C2 C3 -162.16(17)
C5 C1 C2 C3 -35.6(2)
C9 C1 C2 C3 85.1(2)
C1 C2 C3 C4 16.4(3)
C2 C3 C4 C5 9.1(3)
N2 C1 C5 C4 165.51(16)
C2 C1 C5 C4 41.2(2)
C9 C1 C5 C4 -79.51(19)
C3 C4 C5 C1 -31.2(2)
C5 C1 N2 C7 122.41(17)
C2 C1 N2 C7 -118.60(18)
C9 C1 N2 C7 1.09(19)
C5 C1 N2 S1 -46.8(2)
C2 C1 N2 S1 72.2(2)
C9 C1 N2 S1 -168.10(14)
O2 S1 N2 C7 171.43(14)
O1 S1 N2 C7 40.69(17)
C10 S1 N2 C7 -72.53(16)
O2 S1 N2 C1 -20.12(17)
O1 S1 N2 C1 -150.86(15)
C10 S1 N2 C1 95.92(15)
C1 N2 C7 C8B -14.8(6)
S1 N2 C7 C8B 155.2(6)
C1 N2 C7 C8 23.70(19)
S1 N2 C7 C8 -166.32(13)
N2 C1 C9 C8B 13.5(6)
C5 C1 C9 C8B -110.9(6)
C2 C1 C9 C8B 133.9(6)
N2 C1 C9 C8 -25.91(18)
C5 C1 C9 C8 -150.33(16)
C2 C1 C9 C8 94.49(19)
O2 S1 C10 C11 18.97(18)
O1 S1 C10 C11 147.72(16)
N2 S1 C10 C11 -98.13(17)
O2 S1 C10 C15 -161.25(15)
O1 S1 C10 C15 -32.51(18)
N2 S1 C10 C15 81.65(17)
C15 C10 C11 C12 -0.1(3)
S1 C10 C11 C12 179.71(15)
C10 C11 C12 C13 -1.2(3)
C11 C12 C13 C14 1.1(3)
C11 C12 C13 N1 -177.88(18)
O4 N1 C13 C12 171.4(2)
O3 N1 C13 C12 -7.8(3)
O4 N1 C13 C14 -7.6(3)
O3 N1 C13 C14 173.2(2)
C12 C13 C14 C15 0.3(3)
N1 C13 C14 C15 179.27(18)
C13 C14 C15 C10 -1.6(3)
C11 C10 C15 C14 1.5(3)
S1 C10 C15 C14 -178.28(16)
N2 C7 C8 C9 -38.08(19)
C8B C7 C8 C9 63.9(4)
N2 C7 C8 C16 -162.1(3)
C8B C7 C8 C16 -60.1(6)
C8B C9 C8 C7 -64.6(4)
C1 C9 C8 C7 40.6(2)
C8B C9 C8 C16 59.7(6)
C1 C9 C8 C16 164.9(3)
C7 C8 C16 C21 -119.8(4)
C9 C8 C16 C21 123.6(4)
C7 C8 C16 C17 55.9(7)
C9 C8 C16 C17 -60.7(6)
C21 C16 C17 C18 -0.2(6)
C8 C16 C17 C18 -175.9(7)
C16 C17 C18 C19 -0.6(6)
C17 C18 C19 C20 0.4(7)
C18 C19 C20 C21 0.7(7)
C19 C20 C21 C16 -1.6(7)
C17 C16 C21 C20 1.3(6)
C8 C16 C21 C20 177.5(7)
C8 C9 C8B C7 66.0(5)
C1 C9 C8B C7 -22.2(9)
C8 C9 C8B C16B -52.2(12)
C1 C9 C8B C16B -140.4(11)
C8 C9 C8B C17B -104.3(16)
C1 C9 C8B C17B 167.4(12)
N2 C7 C8B C9 21.7(9)
C8 C7 C8B C9 -66.6(5)
N2 C7 C8B C16B 144.6(11)
C8 C7 C8B C16B 56.3(12)
N2 C7 C8B C17B -165.7(8)
C8 C7 C8B C17B 106.0(11)
C9 C8B C16B C17B -132.5(10)
C7 C8B C16B C17B 112.7(11)
C9 C8B C16B C21B 18(4)
C7 C8B C16B C21B -97(4)
C17B C8B C16B C21B 150(4)
C21B C16B C17B C18B 0.0
C8B C16B C17B C18B 167(2)
C21B C16B C17B C8B -167(2)
C9 C8B C17B C18B 18(5)
C7 C8B C17B C18B -152(5)
C16B C8B C17B C18B -63(5)
C9 C8B C17B C16B 80.5(18)
C7 C8B C17B C16B -88.6(16)
C16B C17B C18B C19B 0.0
C8B C17B C18B C19B 55(5)
C17B C18B C19B C20B 0.0
C18B C19B C20B C21B 0.0
C19B C20B C21B C16B 0.0
C17B C16B C21B C20B 0.0
C8B C16B C21B C20B -146(4)
